data_4514379
loop_
_publ_author_name
'Zhu, Gongming'
'Li, Yiping'
'Bao, Guangjun'
'Sun, Wangsheng'
'Huang, Liwu'
'Hong, Liang'
'Wang, Rui'

_publ_section_title
;
 Catalytic Kinetic Resolution of Spiro-Epoxyoxindoles with 1-Naphthols:
 Switchable Asymmetric Tandem Dearomatization/Oxa-Michael Reaction and
 Friedel--Crafts Alkylation of 1-Naphthols at the C4 Position
;
_journal_name_full 'ACS Catalysis'
_journal_page_first 1810
_journal_paper_doi 10.1021/acscatal.7b03268
_journal_year 2018
_chemical_absolute_configuration unk
_chemical_formula_sum 'C26 H20 Br N O3'
_chemical_formula_weight 474.34
_chemical_name_systematic
; 
 ? 
;
_space_group_IT_number 19
_symmetry_cell_setting orthorhombic
_symmetry_space_group_name_Hall 'P 2ac 2ab'
_symmetry_space_group_name_H-M 'P 21 21 21'
_atom_sites_solution_hydrogens geom
_atom_sites_solution_primary direct
_atom_sites_solution_secondary difmap
_audit_creation_method SHELXL-97
_cell_angle_alpha 90.00
_cell_angle_beta 90.00
_cell_angle_gamma 90.00
_cell_formula_units_Z 4
_cell_length_a 9.4584(12)
_cell_length_b 13.0110(16)
_cell_length_c 17.400(2)
_cell_measurement_reflns_used 4459
_cell_measurement_temperature 296(2)
_cell_measurement_theta_max 24.28
_cell_measurement_theta_min 2.45
_cell_volume 2141.3(5)
_computing_cell_refinement 'Bruker SMART'
_computing_data_collection 'Bruker SMART APEX II'
_computing_data_reduction 'Bruker SMART'
_computing_structure_refinement 'SHELXL-97 (Sheldrick, 2008)'
_computing_structure_solution 'SHELXS-97 (Sheldrick, 2008)'
_diffrn_ambient_temperature 296(2)
_diffrn_measured_fraction_theta_full 0.988
_diffrn_measured_fraction_theta_max 0.988
_diffrn_measurement_device_type 'Bruker APEX II area detector'
_diffrn_measurement_method '\w scans'
_diffrn_radiation_monochromator graphite
_diffrn_radiation_source 'fine-focus sealed tube'
_diffrn_radiation_type MoK\a
_diffrn_radiation_wavelength 0.71073
_diffrn_reflns_av_R_equivalents 0.0437
_diffrn_reflns_av_sigmaI/netI 0.0803
_diffrn_reflns_limit_h_max 13
_diffrn_reflns_limit_h_min -11
_diffrn_reflns_limit_k_max 18
_diffrn_reflns_limit_k_min -13
_diffrn_reflns_limit_l_max 23
_diffrn_reflns_limit_l_min -24
_diffrn_reflns_number 14280
_diffrn_reflns_theta_full 29.78
_diffrn_reflns_theta_max 29.78
_diffrn_reflns_theta_min 1.95
_exptl_absorpt_coefficient_mu 1.948
_exptl_absorpt_correction_T_max 0.6967
_exptl_absorpt_correction_T_min 0.5926
_exptl_absorpt_correction_type multi-scan
_exptl_absorpt_process_details SADABS
_exptl_crystal_colour colorless
_exptl_crystal_density_diffrn 1.471
_exptl_crystal_density_method 'not measured'
_exptl_crystal_description block
_exptl_crystal_F_000 968
_exptl_crystal_size_max 0.30
_exptl_crystal_size_mid 0.28
_exptl_crystal_size_min 0.20
_refine_diff_density_max 0.793
_refine_diff_density_min -0.450
_refine_diff_density_rms 0.065
_refine_ls_abs_structure_details 'Flack H D (1983), Acta Cryst. A39, 876-881'
_refine_ls_abs_structure_Flack 0.000(9)
_refine_ls_extinction_coef 0.0293(17)
_refine_ls_extinction_expression Fc^*^=kFc[1+0.001xFc^2^\l^3^/sin(2\q)]^-1/4^
_refine_ls_extinction_method SHELXL
_refine_ls_goodness_of_fit_ref 1.008
_refine_ls_hydrogen_treatment mixed
_refine_ls_matrix_type full
_refine_ls_number_parameters 281
_refine_ls_number_reflns 5965
_refine_ls_number_restraints 0
_refine_ls_restrained_S_all 1.008
_refine_ls_R_factor_all 0.0820
_refine_ls_R_factor_gt 0.0464
_refine_ls_shift/su_max 0.001
_refine_ls_shift/su_mean 0.000
_refine_ls_structure_factor_coef Fsqd
_refine_ls_weighting_details 'calc w=1/[\s^2^(Fo^2^)+(0.0500P)^2^+0.0573P] where P=(Fo^2^+2Fc^2^)/3'
_refine_ls_weighting_scheme calc
_refine_ls_wR_factor_gt 0.1071
_refine_ls_wR_factor_ref 0.1188
_reflns_number_gt 4027
_reflns_number_total 5965
_reflns_threshold_expression >2sigma(I)
_cod_data_source_file cs7b03268_si_001.cif
_cod_data_source_block 2
_cod_depositor_comments
;
The following automatic conversions were performed:

'_chemical_absolute_configuration' value ' unk ' changed to 'unk'
according to
/home/data/users/saulius/crontab/automatic-downloads/rss-feeds/ACS/lib/dictionaries/cif_core.dic
dictionary named 'cif_core.dic' version 2.4.2 from 2011-04-26.

'_symmetry_cell_setting' value 'Orthorhombic' changed to
'orthorhombic' according to
/home/data/users/saulius/crontab/automatic-downloads/rss-feeds/ACS/lib/dictionaries/cif_core.dic
dictionary named 'cif_core.dic' version 2.4.2 from 2011-04-26.

'_exptl_absorpt_correction_type' value 'Multi-scan' changed to
'multi-scan' according to
/home/data/users/saulius/crontab/automatic-downloads/rss-feeds/ACS/lib/dictionaries/cif_core.dic
dictionary named 'cif_core.dic' version 2.4.2 from 2011-04-26.

Automatic conversion script
Id: cif_fix_values 4973 2017-02-22 13:04:09Z antanas 
;
_cod_original_sg_symbol_H-M P2(1)2(1)2(1)
_cod_database_code 4514379

loop_
_symmetry_equiv_pos_as_xyz
'x, y, z'
'x+1/2, -y+1/2, -z'
'-x, y+1/2, -z+1/2'
'-x+1/2, -y, z+1/2'

loop_
_atom_site_label
_atom_site_type_symbol
_atom_site_fract_x
_atom_site_fract_y
_atom_site_fract_z
_atom_site_U_iso_or_equiv
_atom_site_adp_type
_atom_site_occupancy
_atom_site_symmetry_multiplicity
_atom_site_calc_flag
_atom_site_refinement_flags
Br1 Br 0.94121(4) 0.48223(3) 0.85663(2) 0.06413(17) Uani 1 1 d .
C1 C 0.5429(5) 0.4259(3) 0.97673(19) 0.0623(10) Uani 1 1 d .
H1 H 0.5307 0.4438 0.9254 0.075 Uiso 1 1 calc R
C2 C 0.6379(6) 0.4797(4) 1.0204(3) 0.0794(13) Uani 1 1 d .
H2 H 0.6898 0.5332 0.9989 0.095 Uiso 1 1 calc R
C3 C 0.6557(5) 0.4533(3) 1.0974(2) 0.0683(12) Uani 1 1 d .
H3 H 0.7205 0.4890 1.1275 0.082 Uiso 1 1 calc R
C4 C 0.5782(5) 0.3753(3) 1.1289(2) 0.0642(10) Uani 1 1 d .
H4 H 0.5893 0.3579 1.1804 0.077 Uiso 1 1 calc R
C5 C 0.4827(4) 0.3225(3) 1.08309(19) 0.0526(9) Uani 1 1 d .
H5 H 0.4293 0.2698 1.1045 0.063 Uiso 1 1 calc R
C6 C 0.4652(3) 0.3462(3) 1.00665(16) 0.0416(7) Uani 1 1 d .
C7 C 0.3570(4) 0.2896(3) 0.95810(17) 0.0510(9) Uani 1 1 d .
H7A H 0.3198 0.2322 0.9873 0.061 Uiso 1 1 calc R
H7B H 0.2790 0.3356 0.9467 0.061 Uiso 1 1 calc R
C8 C 0.5162(3) 0.1711(2) 0.88020(16) 0.0370(7) Uani 1 1 d .
C9 C 0.5680(4) 0.1108(3) 0.93794(19) 0.0490(8) Uani 1 1 d .
H9 H 0.5399 0.1200 0.9887 0.059 Uiso 1 1 calc R
C10 C 0.6651(4) 0.0346(3) 0.9174(2) 0.0529(9) Uani 1 1 d .
H10 H 0.7048 -0.0066 0.9554 0.063 Uiso 1 1 calc R
C11 C 0.7026(4) 0.0198(3) 0.8427(2) 0.0556(9) Uani 1 1 d .
H11 H 0.7673 -0.0315 0.8305 0.067 Uiso 1 1 calc R
C12 C 0.6458(4) 0.0803(2) 0.78393(18) 0.0427(7) Uani 1 1 d .
H12 H 0.6709 0.0688 0.7330 0.051 Uiso 1 1 calc R
C13 C 0.5519(3) 0.1572(2) 0.80270(15) 0.0335(6) Uani 1 1 d .
C14 C 0.4616(3) 0.2278(2) 0.75505(15) 0.0340(6) Uani 1 1 d .
C15 C 0.3824(3) 0.2899(2) 0.81571(17) 0.0362(6) Uani 1 1 d .
C16 C 0.3572(4) 0.1684(3) 0.70345(18) 0.0475(8) Uani 1 1 d .
H16A H 0.3313 0.1034 0.7268 0.057 Uiso 1 1 calc R
H16B H 0.2720 0.2083 0.6947 0.057 Uiso 1 1 calc R
C17 C 0.4918(4) 0.2506(3) 0.61597(16) 0.0499(9) Uani 1 1 d .
H17 H 0.4191 0.2935 0.5919 0.060 Uiso 1 1 calc R
C18 C 0.5340(3) 0.2998(2) 0.69380(15) 0.0341(6) Uani 1 1 d .
H18 H 0.4886 0.3674 0.6969 0.041 Uiso 1 1 calc R
C19 C 0.6897(3) 0.3147(2) 0.70608(16) 0.0328(6) Uani 1 1 d .
C20 C 0.7929(3) 0.2683(2) 0.65836(16) 0.0404(7) Uani 1 1 d .
C21 C 0.7499(4) 0.2081(3) 0.5901(2) 0.0563(9) Uani 1 1 d .
C22 C 0.6040(5) 0.2307(6) 0.5592(2) 0.1005(19) Uani 1 1 d .
H22A H 0.6106 0.2901 0.5257 0.121 Uiso 1 1 calc R
H22B H 0.5748 0.1729 0.5277 0.121 Uiso 1 1 calc R
C23 C 0.7357(3) 0.3767(2) 0.76666(16) 0.0369(6) Uani 1 1 d .
H23 H 0.6702 0.4081 0.7989 0.044 Uiso 1 1 calc R
C24 C 0.8781(3) 0.3912(2) 0.77848(17) 0.0407(7) Uani 1 1 d .
C25 C 0.9805(3) 0.3429(3) 0.73426(19) 0.0497(8) Uani 1 1 d .
H25 H 1.0763 0.3519 0.7443 0.060 Uiso 1 1 calc R
C26 C 0.9348(4) 0.2810(3) 0.67491(19) 0.0499(8) Uani 1 1 d .
H26 H 1.0015 0.2468 0.6451 0.060 Uiso 1 1 calc R
N1 N 0.4160(3) 0.2520(2) 0.88682(12) 0.0390(6) Uani 1 1 d .
O1 O 0.3005(2) 0.36105(18) 0.80410(13) 0.0489(6) Uani 1 1 d .
O2 O 0.8313(4) 0.1555(3) 0.55479(17) 0.0902(11) Uani 1 1 d .
O3 O 0.4306(3) 0.1524(2) 0.63420(15) 0.0777(8) Uani 1 1 d .

loop_
_atom_site_aniso_label
_atom_site_aniso_U_11
_atom_site_aniso_U_22
_atom_site_aniso_U_33
_atom_site_aniso_U_23
_atom_site_aniso_U_13
_atom_site_aniso_U_12
Br1 0.0699(3) 0.0566(2) 0.0659(3) -0.00512(18) -0.02715(19) -0.01012(19)
C1 0.091(3) 0.062(2) 0.0349(16) 0.0009(16) -0.0019(19) -0.013(2)
C2 0.110(3) 0.060(3) 0.069(3) -0.019(2) 0.013(2) -0.031(3)
C3 0.082(3) 0.062(3) 0.061(2) -0.027(2) -0.014(2) -0.002(2)
C4 0.089(3) 0.063(2) 0.0405(19) -0.0062(17) -0.0148(19) 0.011(2)
C5 0.074(2) 0.045(2) 0.0386(17) 0.0035(15) 0.0015(16) 0.0001(17)
C6 0.0490(18) 0.0470(18) 0.0288(14) -0.0052(13) 0.0056(12) 0.0075(15)
C7 0.0501(19) 0.069(2) 0.0334(16) -0.0111(15) 0.0079(13) 0.0006(17)
C8 0.0392(16) 0.0349(16) 0.0368(16) -0.0011(12) -0.0052(11) -0.0039(12)
C9 0.059(2) 0.0473(18) 0.0406(16) 0.0076(14) -0.0115(16) -0.0041(18)
C10 0.063(2) 0.0380(19) 0.057(2) 0.0082(16) -0.0186(17) -0.0036(17)
C11 0.0544(19) 0.0327(16) 0.080(3) -0.0062(18) -0.0087(17) 0.0042(16)
C12 0.0491(18) 0.0392(18) 0.0400(16) -0.0060(14) -0.0009(13) -0.0010(14)
C13 0.0359(13) 0.0286(14) 0.0361(14) -0.0006(11) -0.0028(12) -0.0052(13)
C14 0.0372(15) 0.0352(16) 0.0296(13) -0.0039(11) -0.0010(12) -0.0051(13)
C15 0.0300(13) 0.0429(18) 0.0358(15) -0.0020(13) -0.0040(11) -0.0031(13)
C16 0.0470(18) 0.058(2) 0.0369(16) -0.0092(15) -0.0062(13) -0.0157(16)
C17 0.057(2) 0.065(2) 0.0277(15) -0.0033(15) -0.0078(13) -0.0067(17)
C18 0.0380(15) 0.0328(15) 0.0315(14) -0.0002(11) -0.0036(12) 0.0015(12)
C19 0.0407(15) 0.0284(15) 0.0292(13) 0.0050(11) 0.0019(11) -0.0023(12)
C20 0.0464(16) 0.0392(17) 0.0357(16) 0.0072(13) 0.0088(12) 0.0022(13)
C21 0.071(2) 0.061(2) 0.0364(17) -0.0016(17) 0.0148(17) -0.0003(19)
C22 0.088(4) 0.157(6) 0.055(3) -0.041(3) -0.006(2) -0.003(4)
C23 0.0449(16) 0.0342(16) 0.0317(14) 0.0048(12) 0.0009(12) 0.0007(13)
C24 0.0473(17) 0.0382(17) 0.0366(15) 0.0074(13) -0.0106(13) -0.0053(14)
C25 0.0386(17) 0.055(2) 0.055(2) 0.0126(17) -0.0056(14) -0.0037(15)
C26 0.0420(16) 0.054(2) 0.0540(18) 0.0075(15) 0.0126(15) 0.0083(17)
N1 0.0415(14) 0.0467(15) 0.0287(11) -0.0040(10) 0.0006(10) 0.0044(12)
O1 0.0452(12) 0.0511(14) 0.0504(13) 0.0003(11) 0.0005(10) 0.0134(11)
O2 0.096(2) 0.104(3) 0.0708(19) -0.0440(19) 0.0173(17) 0.011(2)
O3 0.086(2) 0.091(2) 0.0560(15) -0.0294(15) -0.0021(15) -0.0280(17)

loop_
_atom_type_symbol
_atom_type_description
_atom_type_scat_dispersion_real
_atom_type_scat_dispersion_imag
_atom_type_scat_source
C C 0.0033 0.0016 'International Tables Vol C Tables 4.2.6.8 and 6.1.1.4'
H H 0.0000 0.0000 'International Tables Vol C Tables 4.2.6.8 and 6.1.1.4'
N N 0.0061 0.0033 'International Tables Vol C Tables 4.2.6.8 and 6.1.1.4'
O O 0.0106 0.0060 'International Tables Vol C Tables 4.2.6.8 and 6.1.1.4'
Br Br -0.2901 2.4595 'International Tables Vol C Tables 4.2.6.8 and 6.1.1.4'

loop_
_geom_angle_atom_site_label_1
_geom_angle_atom_site_label_2
_geom_angle_atom_site_label_3
_geom_angle
C2 C1 C6 121.8(3)
C2 C1 H1 119.1
C6 C1 H1 119.1
C1 C2 C3 119.2(4)
C1 C2 H2 120.4
C3 C2 H2 120.4
C4 C3 C2 120.2(4)
C4 C3 H3 119.9
C2 C3 H3 119.9
C3 C4 C5 119.1(3)
C3 C4 H4 120.5
C5 C4 H4 120.5
C6 C5 C4 121.5(4)
C6 C5 H5 119.2
C4 C5 H5 119.2
C1 C6 C5 118.1(3)
C1 C6 C7 121.1(3)
C5 C6 C7 120.7(3)
N1 C7 C6 112.4(3)
N1 C7 H7A 109.1
C6 C7 H7A 109.1
N1 C7 H7B 109.1
C6 C7 H7B 109.1
H7A C7 H7B 107.9
C9 C8 C13 123.2(3)
C9 C8 N1 127.2(3)
C13 C8 N1 109.5(2)
C8 C9 C10 117.1(3)
C8 C9 H9 121.5
C10 C9 H9 121.5
C11 C10 C9 121.0(3)
C11 C10 H10 119.5
C9 C10 H10 119.5
C10 C11 C12 121.3(3)
C10 C11 H11 119.4
C12 C11 H11 119.4
C13 C12 C11 118.9(3)
C13 C12 H12 120.5
C11 C12 H12 120.5
C12 C13 C8 118.5(3)
C12 C13 C14 132.8(3)
C8 C13 C14 108.3(2)
C13 C14 C15 102.8(2)
C13 C14 C16 112.2(2)
C15 C14 C16 110.7(2)
C13 C14 C18 119.3(2)
C15 C14 C18 111.5(2)
C16 C14 C18 100.5(2)
O1 C15 N1 124.7(3)
O1 C15 C14 126.7(3)
N1 C15 C14 108.6(2)
O3 C16 C14 104.9(2)
O3 C16 H16A 110.8
C14 C16 H16A 110.8
O3 C16 H16B 110.8
C14 C16 H16B 110.8
H16A C16 H16B 108.8
O3 C17 C22 106.4(4)
O3 C17 C18 106.1(2)
C22 C17 C18 118.2(3)
O3 C17 H17 108.6
C22 C17 H17 108.6
C18 C17 H17 108.6
C19 C18 C17 115.5(2)
C19 C18 C14 114.0(2)
C17 C18 C14 103.5(2)
C19 C18 H18 107.8
C17 C18 H18 107.8
C14 C18 H18 107.8
C23 C19 C20 118.3(3)
C23 C19 C18 119.2(3)
C20 C19 C18 122.5(3)
C26 C20 C19 119.7(3)
C26 C20 C21 119.8(3)
C19 C20 C21 120.4(3)
O2 C21 C20 122.5(3)
O2 C21 C22 121.0(4)
C20 C21 C22 115.7(3)
C17 C22 C21 117.0(3)
C17 C22 H22A 108.1
C21 C22 H22A 108.1
C17 C22 H22B 108.1
C21 C22 H22B 108.1
H22A C22 H22B 107.3
C24 C23 C19 119.8(3)
C24 C23 H23 120.1
C19 C23 H23 120.1
C23 C24 C25 122.6(3)
C23 C24 Br1 120.0(3)
C25 C24 Br1 117.4(2)
C26 C25 C24 117.5(3)
C26 C25 H25 121.3
C24 C25 H25 121.3
C25 C26 C20 122.0(3)
C25 C26 H26 119.0
C20 C26 H26 119.0
C15 N1 C8 110.4(2)
C15 N1 C7 124.2(3)
C8 N1 C7 125.3(3)
C16 O3 C17 104.9(3)

loop_
_geom_bond_atom_site_label_1
_geom_bond_atom_site_label_2
_geom_bond_distance
Br1 C24 1.900(3)
C1 C2 1.368(6)
C1 C6 1.373(5)
C1 H1 0.9300
C2 C3 1.394(6)
C2 H2 0.9300
C3 C4 1.367(6)
C3 H3 0.9300
C4 C5 1.387(5)
C4 H4 0.9300
C5 C6 1.375(5)
C5 H5 0.9300
C6 C7 1.518(5)
C7 N1 1.446(4)
C7 H7A 0.9700
C7 H7B 0.9700
C8 C9 1.366(4)
C8 C13 1.402(4)
C8 N1 1.421(4)
C9 C10 1.398(5)
C9 H9 0.9300
C10 C11 1.362(6)
C10 H10 0.9300
C11 C12 1.397(5)
C11 H11 0.9300
C12 C13 1.377(4)
C12 H12 0.9300
C13 C14 1.504(4)
C14 C15 1.526(4)
C14 C16 1.543(4)
C14 C18 1.575(4)
C15 O1 1.223(4)
C15 N1 1.370(4)
C16 O3 1.406(4)
C16 H16A 0.9700
C16 H16B 0.9700
C17 O3 1.438(5)
C17 C22 1.473(5)
C17 C18 1.550(4)
C17 H17 0.9800
C18 C19 1.500(4)
C18 H18 0.9800
C19 C23 1.397(4)
C19 C20 1.417(4)
C20 C26 1.383(5)
C20 C21 1.479(5)
C21 O2 1.199(4)
C21 C22 1.511(6)
C22 H22A 0.9700
C22 H22B 0.9700
C23 C24 1.376(4)
C23 H23 0.9300
C24 C25 1.387(5)
C25 C26 1.379(5)
C25 H25 0.9300
C26 H26 0.9300

loop_
_geom_torsion_atom_site_label_1
_geom_torsion_atom_site_label_2
_geom_torsion_atom_site_label_3
_geom_torsion_atom_site_label_4
_geom_torsion
C6 C1 C2 C3 -0.4(7)
C1 C2 C3 C4 -0.6(7)
C2 C3 C4 C5 0.5(6)
C3 C4 C5 C6 0.6(6)
C2 C1 C6 C5 1.4(6)
C2 C1 C6 C7 178.0(4)
C4 C5 C6 C1 -1.5(5)
C4 C5 C6 C7 -178.1(3)
C1 C6 C7 N1 53.3(5)
C5 C6 C7 N1 -130.1(3)
C13 C8 C9 C10 2.4(5)
N1 C8 C9 C10 179.2(3)
C8 C9 C10 C11 -1.9(5)
C9 C10 C11 C12 0.2(6)
C10 C11 C12 C13 1.1(5)
C11 C12 C13 C8 -0.6(5)
C11 C12 C13 C14 -172.9(3)
C9 C8 C13 C12 -1.2(5)
N1 C8 C13 C12 -178.5(3)
C9 C8 C13 C14 172.8(3)
N1 C8 C13 C14 -4.5(3)
C12 C13 C14 C15 178.3(3)
C8 C13 C14 C15 5.4(3)
C12 C13 C14 C16 59.3(4)
C8 C13 C14 C16 -113.6(3)
C12 C13 C14 C18 -57.8(4)
C8 C13 C14 C18 129.4(3)
C13 C14 C15 O1 176.3(3)
C16 C14 C15 O1 -63.6(4)
C18 C14 C15 O1 47.4(4)
C13 C14 C15 N1 -4.6(3)
C16 C14 C15 N1 115.4(3)
C18 C14 C15 N1 -133.5(2)
C13 C14 C16 O3 -90.3(3)
C15 C14 C16 O3 155.5(3)
C18 C14 C16 O3 37.5(3)
O3 C17 C18 C19 114.4(3)
C22 C17 C18 C19 -4.8(5)
O3 C17 C18 C14 -10.9(3)
C22 C17 C18 C14 -130.1(4)
C13 C14 C18 C19 -18.3(3)
C15 C14 C18 C19 101.3(3)
C16 C14 C18 C19 -141.4(3)
C13 C14 C18 C17 107.9(3)
C15 C14 C18 C17 -132.5(3)
C16 C14 C18 C17 -15.1(3)
C17 C18 C19 C23 167.1(3)
C14 C18 C19 C23 -73.2(3)
C17 C18 C19 C20 -12.8(4)
C14 C18 C19 C20 106.9(3)
C23 C19 C20 C26 3.2(4)
C18 C19 C20 C26 -176.9(3)
C23 C19 C20 C21 -175.6(3)
C18 C19 C20 C21 4.3(4)
C26 C20 C21 O2 12.3(6)
C19 C20 C21 O2 -168.9(4)
C26 C20 C21 C22 -157.5(4)
C19 C20 C21 C22 21.3(5)
O3 C17 C22 C21 -89.2(5)
C18 C17 C22 C21 29.9(7)
O2 C21 C22 C17 151.7(5)
C20 C21 C22 C17 -38.3(7)
C20 C19 C23 C24 0.0(4)
C18 C19 C23 C24 -179.9(3)
C19 C23 C24 C25 -2.8(5)
C19 C23 C24 Br1 176.0(2)
C23 C24 C25 C26 2.2(5)
Br1 C24 C25 C26 -176.6(2)
C24 C25 C26 C20 1.2(5)
C19 C20 C26 C25 -3.9(5)
C21 C20 C26 C25 174.9(3)
O1 C15 N1 C8 -178.8(3)
C14 C15 N1 C8 2.2(3)
O1 C15 N1 C7 1.3(5)
C14 C15 N1 C7 -177.8(3)
C9 C8 N1 C15 -175.7(3)
C13 C8 N1 C15 1.5(3)
C9 C8 N1 C7 4.3(5)
C13 C8 N1 C7 -178.6(3)
C6 C7 N1 C15 -110.7(4)
C6 C7 N1 C8 69.4(4)
C14 C16 O3 C17 -46.7(3)
C22 C17 O3 C16 162.5(3)
C18 C17 O3 C16 35.7(3)
